data_7702492
loop_
_publ_author_name
'Arnold, Phillip J.'
'Davies, Sian C.'
'Dilworth, Jonathan R.'
'Durrant, Marcus C.'
'Griffiths, D. Vaughan'
'Hughes, David L.'
'Richards, Raymond L.'
'Sharpe, Philip C.'

_publ_section_title
;
 Copper complexes of the functionalised tripodal ligand
 tris(2-pyridyl)methylamine and its derivatives&#x200A;&#x2020;
;
_journal_issue 5
_journal_name_full 'Journal of the Chemical Society, Dalton Transactions'
_journal_page_first 736
_journal_paper_doi 10.1039/b008476j
_journal_year 2001
_chemical_formula_moiety 'C40 H34 Cu N8 O6, 8(H2 O)'
_chemical_formula_structural '[Cu(tpms)2].8H2O'
_chemical_formula_sum 'C40 H50 Cu N8 O14'
_chemical_formula_weight 930.4
_chemical_name_common 'Complex 10'
_space_group_IT_number 14
_space_group_name_Hall '-P 2yn'
_space_group_name_H-M_alt 'P 1 21/n 1'
_symmetry_cell_setting monoclinic
_symmetry_space_group_name_H-M 'P 1 21/n 1'
_atom_sites_solution_hydrogens geom
_atom_sites_solution_primary direct
_atom_sites_solution_secondary difmap
_audit_creation_method SHELXL
_cell_angle_alpha 90.00
_cell_angle_beta 117.133(8)
_cell_angle_gamma 90.00
_cell_formula_units_Z 2
_cell_length_a 14.7630(12)
_cell_length_b 11.1802(15)
_cell_length_c 14.511(2)
_cell_measurement_reflns_used 24
_cell_measurement_temperature 293(2)
_cell_measurement_theta_max 11
_cell_measurement_theta_min 10
_cell_volume 2131.5(5)
_computing_cell_refinement 'CAD4/EXPRESS (Enraf-Nonius, 1992)'
_computing_data_collection 'CAD4/EXPRESS (Enraf-Nonius, 1992)'
_computing_data_reduction 'CAD4 (Hursthouse, 1976)'
_computing_molecular_graphics 'ORTEP (Johnson, 1971)'
_computing_publication_material 'SHELXL-93 (Sheldrick, 1993)'
_computing_structure_refinement 'SHELXL-93 (Sheldrick, 1993)'
_computing_structure_solution 'SHELXS-86 (Sheldrick, 1990)'
_diffrn_ambient_temperature 293(2)
_diffrn_measurement_device 'Enraf-Nonius CAD4 diffractometer'
_diffrn_measurement_method 'scintillation counter; \w/\q scans'
_diffrn_radiation_monochromator graphite
_diffrn_radiation_source 'fine-focus sealed tube'
_diffrn_radiation_type Mo-K\a
_diffrn_radiation_wavelength 0.71069
_diffrn_reflns_av_R_equivalents 0.025
_diffrn_reflns_av_sigmaI/netI 0.0482
_diffrn_reflns_limit_h_max 18
_diffrn_reflns_limit_h_min -18
_diffrn_reflns_limit_k_max 13
_diffrn_reflns_limit_k_min -1
_diffrn_reflns_limit_l_max 17
_diffrn_reflns_limit_l_min -1
_diffrn_reflns_number 4876
_diffrn_reflns_theta_max 25.97
_diffrn_reflns_theta_min 1.63
_diffrn_standards_decay_% 4.0
_diffrn_standards_interval_time '10000 s'
_diffrn_standards_number 3
_exptl_absorpt_coefficient_mu 0.590
_exptl_absorpt_correction_T_max 0.993
_exptl_absorpt_correction_T_min 0.956
_exptl_absorpt_correction_type 'semi-empirical psi-scans'
_exptl_crystal_colour lilac
_exptl_crystal_density_diffrn 1.450
_exptl_crystal_description rhombs
_exptl_crystal_F_000 974
_exptl_crystal_size_max 0.52
_exptl_crystal_size_mid 0.38
_exptl_crystal_size_min 0.10
_refine_diff_density_max 0.327
_refine_diff_density_min -1.042
_refine_diff_density_rms 0.063
_refine_ls_extinction_method none
_refine_ls_goodness_of_fit_all 1.056
_refine_ls_goodness_of_fit_obs 1.108
_refine_ls_hydrogen_treatment
;
 Hydrogen atoms of the complex were included in idealised positions; those of 
 the solvent molecules were located in difference maps.  All hydrogen atom
 parameters were refined freely.
;
_refine_ls_matrix_type full
_refine_ls_number_parameters 386
_refine_ls_number_reflns 4175
_refine_ls_number_restraints 0
_refine_ls_restrained_S_all 1.115
_refine_ls_restrained_S_obs 1.108
_refine_ls_R_factor_all 0.0572
_refine_ls_R_factor_obs 0.0405
_refine_ls_shift/esd_max -0.001
_refine_ls_shift/esd_mean 0.000
_refine_ls_structure_factor_coef Fsqd
_refine_ls_weighting_details 'w=1/[\s^2^(Fo^2^)+(0.0682P)^2^] where P=(Fo^2^+2Fc^2^)/3'
_refine_ls_weighting_scheme calc
_refine_ls_wR_factor_all 0.1223
_refine_ls_wR_factor_obs 0.1034
_reflns_number_observed 3111
_reflns_number_total 4176
_reflns_observed_criterion I>2sigma(I)
_cod_data_source_file b008476j.txt
_cod_data_source_block marcus22
_cod_depositor_comments
;
The following automatic conversions were performed:

data item '_symmetry_cell_setting' value 'Monoclinic' was changed to
'monoclinic' in accordance with the
/home/saulius/struct/COD-crude-data/automatic-downloads/DataCite-retrospective/RSC/depositions/lib/dictionaries/cif_core.dic
dictionary named 'cif_core.dic' version 2.4.2 last updated on
2011-04-26.

data item '_refine_ls_weighting_scheme' value 'calc
w=1/[\s^2^(Fo^2^)+(0.0682P)^2^] where P=(Fo^2^+2Fc^2^)/3' was changed
to 'calc'. A new data item '_refine_ls_weighting_details' was created
with the value set to 'w=1/[\s^2^(Fo^2^)+(0.0682P)^2^] where
P=(Fo^2^+2Fc^2^)/3'.

Automatic conversion script
Id: cif_fix_values 6909 2019-04-08 15:41:33Z antanas 
;
_cod_original_cell_volume 2131.5(4)
_cod_original_sg_symbol_H-M 'P 21/n (equiv. to no. 14)'
_cod_database_code 7702492

loop_
_symmetry_equiv_pos_as_xyz
'x, y, z'
'x+1/2, -y+1/2, z+1/2'
'-x, -y, -z'
'-x-1/2, y-1/2, -z-1/2'

loop_
_atom_site_aniso_label
_atom_site_aniso_U_11
_atom_site_aniso_U_22
_atom_site_aniso_U_33
_atom_site_aniso_U_23
_atom_site_aniso_U_13
_atom_site_aniso_U_12
Cu 0.0228(2) 0.0324(2) 0.0354(2) -0.0014(2) 0.0151(2) -0.0057(2)
N11 0.0261(9) 0.0350(10) 0.0343(10) -0.0034(8) 0.0173(8) -0.0047(8)
C12 0.0239(10) 0.0343(12) 0.0254(11) -0.0013(9) 0.0113(9) -0.0051(9)
C13 0.0369(13) 0.0357(13) 0.0480(15) -0.0013(11) 0.0247(12) -0.0062(11)
C14 0.050(2) 0.0348(14) 0.063(2) -0.0073(13) 0.0301(14) -0.0100(12)
C15 0.048(2) 0.0385(14) 0.052(2) -0.0082(12) 0.0287(13) 0.0014(12)
C16 0.0352(13) 0.0455(14) 0.0394(14) -0.0073(11) 0.0213(11) -0.0012(11)
N21 0.0303(10) 0.0352(10) 0.0355(11) 0.0006(8) 0.0187(9) -0.0049(8)
C22 0.0281(11) 0.0327(12) 0.0261(11) -0.0022(9) 0.0143(9) -0.0033(9)
C23 0.0334(12) 0.0419(14) 0.0413(14) 0.0003(11) 0.0225(11) 0.0016(11)
C24 0.0449(15) 0.0400(14) 0.0427(14) 0.0011(12) 0.0214(12) 0.0084(12)
C25 0.055(2) 0.0334(13) 0.0398(14) 0.0051(11) 0.0268(13) -0.0002(12)
C26 0.0394(13) 0.0382(13) 0.0423(14) 0.0018(11) 0.0243(12) -0.0061(11)
N31 0.0267(10) 0.0504(12) 0.0296(10) -0.0049(9) 0.0138(8) -0.0087(9)
C32 0.0286(11) 0.0283(10) 0.0283(11) 0.0016(9) 0.0150(9) -0.0029(9)
C33 0.0355(13) 0.0473(14) 0.0387(14) -0.0062(11) 0.0223(12) -0.0034(11)
C34 0.053(2) 0.052(2) 0.0364(14) -0.0089(12) 0.0273(13) -0.0059(12)
C35 0.050(2) 0.051(2) 0.0285(13) -0.0070(12) 0.0118(12) -0.0051(12)
C36 0.0310(13) 0.059(2) 0.0350(14) -0.0071(12) 0.0105(11) -0.0062(12)
C1 0.0226(10) 0.0346(12) 0.0298(11) -0.0006(9) 0.0149(9) -0.0055(9)
N1 0.0248(9) 0.0428(11) 0.0311(10) 0.0016(9) 0.0171(8) -0.0060(8)
C41 0.0259(11) 0.0399(13) 0.0334(12) -0.0015(10) 0.0151(10) -0.0027(10)
O41 0.0337(9) 0.0626(12) 0.0327(9) -0.0028(8) 0.0194(7) -0.0066(8)
C42 0.0250(12) 0.073(2) 0.0388(15) -0.0028(14) 0.0157(11) -0.0099(12)
C43 0.0289(13) 0.077(2) 0.041(2) 0.010(2) 0.0139(12) -0.0054(14)
C44 0.0277(12) 0.0446(14) 0.0416(14) 0.0068(11) 0.0131(11) 0.0033(10)
O441 0.0292(9) 0.0686(13) 0.0447(11) 0.0113(9) 0.0163(8) -0.0015(8)
O442 0.0292(9) 0.0789(15) 0.0433(11) 0.0136(10) 0.0095(8) 0.0023(9)
O5 0.0454(12) 0.078(2) 0.0457(12) 0.0123(11) 0.0141(10) -0.0176(12)
O6 0.0466(13) 0.069(2) 0.055(2) -0.0082(13) 0.0097(12) -0.0039(12)
O7 0.067(2) 0.0580(15) 0.071(2) 0.0095(12) 0.0419(13) 0.0190(12)
O8 0.0420(12) 0.087(2) 0.083(2) 0.0159(15) 0.0309(12) 0.0002(13)

loop_
_atom_site_label
_atom_site_type_symbol
_atom_site_fract_x
_atom_site_fract_y
_atom_site_fract_z
_atom_site_U_iso_or_equiv
_atom_site_thermal_displace_type
_atom_site_occupancy
_atom_site_calc_flag
_atom_site_refinement_flags
Cu Cu 0.0000 0.0000 0.0000 0.02951(14) Uani 1 d S
N11 N 0.08349(14) 0.1466(2) 0.06392(15) 0.0305(4) Uani 1 d .
C12 C 0.1663(2) 0.1676(2) 0.0501(2) 0.0279(5) Uani 1 d .
C13 C 0.2060(2) 0.2818(2) 0.0622(2) 0.0381(6) Uani 1 d .
H13 H 0.2630(22) 0.2963(26) 0.0529(23) 0.054(8) Uiso 1 d .
C14 C 0.1645(2) 0.3732(3) 0.0935(2) 0.0476(7) Uani 1 d .
H14 H 0.1934(21) 0.4497(28) 0.1026(22) 0.051(8) Uiso 1 d .
C15 C 0.0831(2) 0.3500(2) 0.1139(2) 0.0440(6) Uani 1 d .
H15 H 0.0573(21) 0.4082(26) 0.1368(22) 0.047(8) Uiso 1 d .
C16 C 0.0449(2) 0.2365(2) 0.0978(2) 0.0384(6) Uani 1 d .
H16 H -0.0131(20) 0.2171(24) 0.1067(20) 0.040(7) Uiso 1 d .
N21 N 0.13266(14) -0.0920(2) 0.07517(15) 0.0322(4) Uani 1 d .
C22 C 0.2139(2) -0.0594(2) 0.0634(2) 0.0282(5) Uani 1 d .
C23 C 0.2946(2) -0.1375(2) 0.0879(2) 0.0368(5) Uani 1 d .
H23 H 0.3480(21) -0.1132(24) 0.0760(21) 0.045(7) Uiso 1 d .
C24 C 0.2947(2) -0.2460(2) 0.1329(2) 0.0420(6) Uani 1 d .
H24 H 0.3528(24) -0.2948(28) 0.1517(25) 0.060(9) Uiso 1 d .
C25 C 0.2151(2) -0.2754(2) 0.1532(2) 0.0409(6) Uani 1 d .
H25 H 0.2119(20) -0.3462(24) 0.1850(20) 0.038(7) Uiso 1 d .
C26 C 0.1353(2) -0.1971(2) 0.1216(2) 0.0378(6) Uani 1 d .
H26 H 0.0794(19) -0.2149(22) 0.1286(19) 0.032(6) Uiso 1 d .
N31 N 0.04617(14) 0.0346(2) -0.13217(15) 0.0353(5) Uani 1 d .
C32 C 0.1455(2) 0.0460(2) -0.1040(2) 0.0276(5) Uani 1 d .
C33 C 0.1835(2) 0.0375(2) -0.1749(2) 0.0384(6) Uani 1 d .
H33 H 0.2485(23) 0.0377(26) -0.1562(23) 0.049(8) Uiso 1 d .
C34 C 0.1157(2) 0.0204(3) -0.2782(2) 0.0448(6) Uani 1 d .
H34 H 0.1403(23) 0.0084(24) -0.3281(25) 0.055(9) Uiso 1 d .
C35 C 0.0136(2) 0.0125(2) -0.3076(2) 0.0452(6) Uani 1 d .
H35 H -0.0361(24) -0.0012(24) -0.3753(25) 0.052(8) Uiso 1 d .
C36 C -0.0182(2) 0.0190(3) -0.2323(2) 0.0433(6) Uani 1 d .
H36 H -0.0862(23) 0.0131(24) -0.2478(21) 0.043(8) Uiso 1 d .
C1 C 0.2116(2) 0.0638(2) 0.0132(2) 0.0279(5) Uani 1 d .
N1 N 0.31552(14) 0.0950(2) 0.0358(2) 0.0312(4) Uani 1 d .
H1 H 0.3245(22) 0.1147(26) -0.0100(23) 0.049(9) Uiso 1 d .
C41 C 0.3895(2) 0.1075(2) 0.1349(2) 0.0324(5) Uani 1 d .
O41 O 0.37281(12) 0.0914(2) 0.20883(13) 0.0414(4) Uani 1 d .
C42 C 0.4928(2) 0.1412(3) 0.1448(2) 0.0451(7) Uani 1 d .
H42A H 0.5041(22) 0.0938(28) 0.0992(24) 0.056(9) Uiso 1 d .
H42B H 0.4826(28) 0.2232(37) 0.1151(31) 0.090(13) Uiso 1 d .
C43 C 0.5759(2) 0.1350(4) 0.2534(2) 0.0499(7) Uani 1 d .
H43A H 0.5798(25) 0.0622(36) 0.2786(28) 0.073(11) Uiso 1 d .
H43B H 0.5608(33) 0.1936(39) 0.2986(34) 0.108(15) Uiso 1 d .
C44 C 0.6810(2) 0.1683(2) 0.2673(2) 0.0390(6) Uani 1 d .
O441 O 0.69239(13) 0.1984(2) 0.19070(14) 0.0477(5) Uani 1 d .
O442 O 0.75224(13) 0.1631(2) 0.35883(14) 0.0532(5) Uani 1 d .
O5 O 0.5846(2) 0.3216(2) 0.0104(2) 0.0588(6) Uani 1 d .
H5A H 0.5308(27) 0.2910(31) -0.0299(28) 0.063(10) Uiso 1 d .
H5B H 0.6141(30) 0.2693(37) 0.0658(34) 0.089(13) Uiso 1 d .
O6 O 0.9076(2) 0.3062(3) 0.3875(2) 0.0620(6) Uani 1 d .
H6A H 0.8675(32) 0.2588(36) 0.3808(32) 0.076(14) Uiso 1 d .
H6B H 0.9168(25) 0.3119(30) 0.3406(28) 0.051(12) Uiso 1 d .
O7 O 0.7585(2) -0.0343(2) 0.4757(2) 0.0612(6) Uani 1 d .
H7A H 0.8075(30) -0.0631(35) 0.4826(30) 0.079(14) Uiso 1 d .
H7B H 0.7660(28) 0.0269(34) 0.4456(30) 0.073(13) Uiso 1 d .
O8 O 0.8648(2) 0.2868(3) 0.1721(2) 0.0698(7) Uani 1 d .
H8A H 0.8369(34) 0.3432(41) 0.1297(36) 0.098(16) Uiso 1 d .
H8B H 0.8215(41) 0.2473(47) 0.1744(43) 0.126(20) Uiso 1 d .

loop_
_atom_type_symbol
_atom_type_description
_atom_type_scat_dispersion_real
_atom_type_scat_dispersion_imag
_atom_type_scat_source
C C 0.0033 0.0016 'International Tables Vol C Tables 4.2.6.8 and 6.1.1.4'
H H 0.0000 0.0000 'International Tables Vol C Tables 4.2.6.8 and 6.1.1.4'
Cu Cu 0.3201 1.2651 'International Tables Vol C Tables 4.2.6.8 and 6.1.1.4'
N N 0.0061 0.0033 'International Tables Vol C Tables 4.2.6.8 and 6.1.1.4'
O O 0.0106 0.0060 'International Tables Vol C Tables 4.2.6.8 and 6.1.1.4'

loop_
_geom_angle_atom_site_label_1
_geom_angle_atom_site_label_2
_geom_angle_atom_site_label_3
_geom_angle
_geom_angle_site_symmetry_1
_geom_angle_site_symmetry_3
N11 Cu N11 180.0 3 .
N11 Cu N21 94.19(7) 3 .
N11 Cu N21 85.81(7) . .
N11 Cu N21 85.81(7) 3 3
N11 Cu N21 94.19(7) . 3
N21 Cu N21 180.0 . 3
N11 Cu N31 95.93(7) 3 .
N11 Cu N31 84.07(7) . .
N21 Cu N31 87.37(7) . .
N21 Cu N31 92.63(7) 3 .
N11 Cu N31 84.07(7) 3 3
N11 Cu N31 95.93(7) . 3
N21 Cu N31 92.64(7) . 3
N21 Cu N31 87.37(7) 3 3
N31 Cu N31 180.0 . 3
C12 N11 C16 119.1(2) . .
C12 N11 Cu 118.79(15) . .
C16 N11 Cu 120.22(15) . .
N11 C12 C13 120.2(2) . .
N11 C12 C1 119.0(2) . .
C13 C12 C1 120.7(2) . .
C14 C13 C12 120.1(2) . .
C14 C13 H13 119.4(18) . .
C12 C13 H13 120.3(18) . .
C13 C14 C15 119.6(3) . .
C13 C14 H14 118.9(17) . .
C15 C14 H14 121.5(17) . .
C16 C15 C14 117.9(2) . .
C16 C15 H15 121.9(18) . .
C14 C15 H15 120.3(18) . .
N11 C16 C15 122.9(2) . .
N11 C16 H16 115.9(16) . .
C15 C16 H16 121.2(16) . .
C22 N21 C26 118.7(2) . .
C22 N21 Cu 119.6(2) . .
C26 N21 Cu 120.7(2) . .
N21 C22 C23 120.8(2) . .
N21 C22 C1 118.2(2) . .
C23 C22 C1 120.8(2) . .
C24 C23 C22 119.4(2) . .
C24 C23 H23 122.2(17) . .
C22 C23 H23 118.3(17) . .
C25 C24 C23 119.7(3) . .
C25 C24 H24 123.4(19) . .
C23 C24 H24 116.7(19) . .
C26 C25 C24 117.7(2) . .
C26 C25 H25 118.8(16) . .
C24 C25 H25 123.5(16) . .
N21 C26 C25 123.3(2) . .
N21 C26 H26 115.6(16) . .
C25 C26 H26 121.0(16) . .
C36 N31 C32 118.8(2) . .
C36 N31 Cu 122.7(2) . .
C32 N31 Cu 117.01(15) . .
N31 C32 C33 121.8(2) . .
N31 C32 C1 113.8(2) . .
C33 C32 C1 124.3(2) . .
C32 C33 C34 118.5(2) . .
C32 C33 H33 122.1(20) . .
C34 C33 H33 119.2(20) . .
C35 C34 C33 119.7(2) . .
C35 C34 H34 120.0(19) . .
C33 C34 H34 120.2(19) . .
C34 C35 C36 118.4(2) . .
C34 C35 H35 124.4(20) . .
C36 C35 H35 117.1(20) . .
N31 C36 C35 122.7(2) . .
N31 C36 H36 115.4(17) . .
C35 C36 H36 121.9(17) . .
N1 C1 C32 110.5(2) . .
N1 C1 C22 108.1(2) . .
C32 C1 C22 105.7(2) . .
N1 C1 C12 108.5(2) . .
C32 C1 C12 108.8(2) . .
C22 C1 C12 115.0(2) . .
C41 N1 C1 121.2(2) . .
C41 N1 H1 121.0(22) . .
C1 N1 H1 116.9(23) . .
O41 C41 N1 121.9(2) . .
O41 C41 C42 123.6(2) . .
N1 C41 C42 114.5(2) . .
C43 C42 C41 113.3(2) . .
C43 C42 H42A 113.7(19) . .
C41 C42 H42A 107.1(19) . .
C43 C42 H42B 112.9(22) . .
C41 C42 H42B 103.9(22) . .
H42A C42 H42B 105.2(30) . .
C42 C43 C44 115.2(2) . .
C42 C43 H43A 110.3(23) . .
C44 C43 H43A 107.6(22) . .
C42 C43 H43B 109.5(24) . .
C44 C43 H43B 105.5(25) . .
H43A C43 H43B 108.5(33) . .
O441 C44 O442 124.3(2) . .
O441 C44 C43 119.7(2) . .
O442 C44 C43 116.0(2) . .
H5A O5 H5B 106.0(34) . .
H6A O6 H6B 112.9(42) . .
H7A O7 H7B 94.0(38) . .
H8A O8 H8B 108.3(47) . .

loop_
_geom_bond_atom_site_label_1
_geom_bond_atom_site_label_2
_geom_bond_distance
_geom_bond_site_symmetry_2
Cu N11 2.006(2) 3
Cu N11 2.006(2) .
Cu N21 2.033(2) .
Cu N21 2.033(2) 3
Cu N31 2.342(2) .
Cu N31 2.342(2) 3
N11 C12 1.346(3) .
N11 C16 1.353(3) .
C12 C13 1.383(3) .
C12 C1 1.552(3) .
C13 C14 1.370(4) .
C13 H13 0.92(3) .
C14 C15 1.387(4) .
C14 H14 0.94(3) .
C15 C16 1.365(4) .
C15 H15 0.89(3) .
C16 H16 0.95(3) .
N21 C22 1.337(3) .
N21 C26 1.346(3) .
C22 C23 1.387(3) .
C22 C1 1.551(3) .
C23 C24 1.377(4) .
C23 H23 0.92(3) .
C24 C25 1.376(4) .
C24 H24 0.95(3) .
C25 C26 1.369(4) .
C25 H25 0.93(3) .
C26 H26 0.90(2) .
N31 C36 1.336(3) .
N31 C32 1.337(3) .
C32 C33 1.381(3) .
C32 C1 1.540(3) .
C33 C34 1.385(4) .
C33 H33 0.87(3) .
C34 C35 1.370(4) .
C34 H34 0.96(3) .
C35 C36 1.374(4) .
C35 H35 0.93(3) .
C36 H36 0.93(3) .
C1 N1 1.458(3) .
N1 C41 1.359(3) .
N1 H1 0.77(3) .
C41 O41 1.218(3) .
C41 C42 1.514(3) .
C42 C43 1.494(4) .
C42 H42A 0.92(3) .
C42 H42B 1.00(4) .
C43 C44 1.516(3) .
C43 H43A 0.88(4) .
C43 H43B 1.02(4) .
C44 O441 1.244(3) .
C44 O442 1.265(3) .
O5 H5A 0.82(4) .
O5 H5B 0.93(4) .
O6 H6A 0.77(4) .
O6 H6B 0.75(3) .
O7 H7A 0.76(4) .
O7 H7B 0.85(4) .
O8 H8A 0.85(5) .
O8 H8B 0.79(5) .
